data_7156314
loop_
_publ_author_name
'Wen, Ke'
'Wu, Zhengxing'
'Chen, Buyun'
'Chen, Jianzhong'
'Zhang, Wanbin'

_publ_section_title
;
 Pd(ii)-Catalyzed aerobic 1,2-difunctionalization of conjugated dienes:
 efficient synthesis of morpholines and 2-morpholones.
;
_journal_issue 31
_journal_name_full 'Organic &amp; biomolecular chemistry'
_journal_page_first 5618
_journal_page_last 5625
_journal_paper_doi 10.1039/c8ob01291a
_journal_volume 16
_journal_year 2018
_chemical_formula_moiety 'C18 H25 N O4 S'
_chemical_formula_sum 'C18 H25 N O4 S'
_chemical_formula_weight 351.45
_space_group_crystal_system triclinic
_space_group_IT_number 2
_space_group_name_Hall '-P 1'
_space_group_name_H-M_alt 'P -1'
_symmetry_space_group_name_Hall '-P 1'
_symmetry_space_group_name_H-M 'P -1'
_atom_sites_solution_hydrogens geom
_audit_creation_date 2018-03-06
_audit_creation_method
;
Olex2 1.2
(compiled 2017.03.28 svn.r3405 for OlexSys, GUI svn.r5381)
;
_audit_update_record
;
2018-03-24 deposited with the CCDC.
2018-07-05 downloaded from the CCDC.
;
_cell_angle_alpha 63.440(8)
_cell_angle_beta 84.691(6)
_cell_angle_gamma 84.975(7)
_cell_formula_units_Z 2
_cell_length_a 8.2097(6)
_cell_length_b 11.3718(10)
_cell_length_c 11.4320(9)
_cell_measurement_reflns_used 1949
_cell_measurement_temperature 293(2)
_cell_measurement_theta_max 29.4119
_cell_measurement_theta_min 3.2754
_cell_volume 949.27(15)
_computing_cell_refinement
;
CrysAlisPro, Agilent Technologies,
Version 1.171.35.11 (release 16-05-2011 CrysAlis171 .NET)
(compiled May 16 2011,17:55:39)
;
_computing_data_collection
;
CrysAlisPro, Agilent Technologies,
Version 1.171.35.11 (release 16-05-2011 CrysAlis171 .NET)
(compiled May 16 2011,17:55:39)
;
_computing_data_reduction
;
CrysAlisPro, Agilent Technologies,
Version 1.171.35.11 (release 16-05-2011 CrysAlis171 .NET)
(compiled May 16 2011,17:55:39)
;
_computing_molecular_graphics 'Olex2 (Dolomanov et al., 2009)'
_computing_publication_material 'Olex2 (Dolomanov et al., 2009)'
_computing_structure_refinement 'ShelXL (Sheldrick, 2015)'
_computing_structure_solution 'SHELXT 2014/5 (Sheldrick, 2014)'
_diffrn_ambient_temperature 293.15
_diffrn_detector_area_resol_mean 10.3592
_diffrn_measured_fraction_theta_full 0.996
_diffrn_measured_fraction_theta_max 0.996
_diffrn_measurement_details
;
#__ type_ start__ end____ width___ exp.time_
  1 omega  -72.00   15.00   1.0000   10.0000
omega____ theta____ kappa____ phi______ frames
    -      -11.4683  -38.0000  -30.0000 87

#__ type_ start__ end____ width___ exp.time_
  2 omega  -38.00   64.00   1.0000   10.0000
omega____ theta____ kappa____ phi______ frames
    -      -11.4683   38.0000  150.0000 102

#__ type_ start__ end____ width___ exp.time_
  3 omega  -22.00   67.00   1.0000   10.0000
omega____ theta____ kappa____ phi______ frames
    -       11.7808   77.0000  -90.0000 89
;
_diffrn_measurement_device_type 'Xcalibur, Atlas, Gemini ultra'
_diffrn_measurement_method '\w scans'
_diffrn_orient_matrix_UB_11 0.0815863000
_diffrn_orient_matrix_UB_12 0.0153936000
_diffrn_orient_matrix_UB_13 -0.0255422000
_diffrn_orient_matrix_UB_21 -0.0114265000
_diffrn_orient_matrix_UB_22 0.0601251000
_diffrn_orient_matrix_UB_23 0.0051099000
_diffrn_orient_matrix_UB_31 0.0276360000
_diffrn_orient_matrix_UB_32 -0.0320018000
_diffrn_orient_matrix_UB_33 0.0644194000
_diffrn_radiation_monochromator graphite
_diffrn_radiation_type MoK\a
_diffrn_radiation_wavelength 0.71073
_diffrn_reflns_av_R_equivalents 0.0330
_diffrn_reflns_av_unetI/netI 0.0813
_diffrn_reflns_Laue_measured_fraction_full 0.996
_diffrn_reflns_Laue_measured_fraction_max 0.996
_diffrn_reflns_limit_h_max 8
_diffrn_reflns_limit_h_min -9
_diffrn_reflns_limit_k_max 13
_diffrn_reflns_limit_k_min -13
_diffrn_reflns_limit_l_max 13
_diffrn_reflns_limit_l_min -13
_diffrn_reflns_number 6022
_diffrn_reflns_point_group_measured_fraction_full 0.996
_diffrn_reflns_point_group_measured_fraction_max 0.996
_diffrn_reflns_theta_full 25.242
_diffrn_reflns_theta_max 25.349
_diffrn_reflns_theta_min 3.282
_diffrn_source 'Enhance (Mo) X-ray Source'
_exptl_absorpt_coefficient_mu 0.191
_exptl_absorpt_correction_T_max 1.00000
_exptl_absorpt_correction_T_min 0.83674
_exptl_absorpt_correction_type multi-scan
_exptl_absorpt_process_details
;
CrysAlisPro, Agilent Technologies,
Version 1.171.35.11 (release 16-05-2011 CrysAlis171 .NET)
(compiled May 16 2011,17:55:39)
Empirical absorption correction using spherical harmonics,
 implemented in SCALE3 ABSPACK scaling algorithm.
;
_exptl_crystal_colour colourless
_exptl_crystal_colour_primary colourless
_exptl_crystal_density_diffrn 1.230
_exptl_crystal_description block
_exptl_crystal_F_000 376
_exptl_crystal_size_max 0.4
_exptl_crystal_size_mid 0.32
_exptl_crystal_size_min 0.28
_refine_diff_density_max 0.171
_refine_diff_density_min -0.213
_refine_diff_density_rms 0.036
_refine_ls_extinction_method none
_refine_ls_goodness_of_fit_ref 0.952
_refine_ls_hydrogen_treatment constr
_refine_ls_matrix_type full
_refine_ls_number_parameters 232
_refine_ls_number_reflns 3462
_refine_ls_number_restraints 0
_refine_ls_restrained_S_all 0.952
_refine_ls_R_factor_all 0.0915
_refine_ls_R_factor_gt 0.0524
_refine_ls_shift/su_max 0.000
_refine_ls_shift/su_mean 0.000
_refine_ls_structure_factor_coef Fsqd
_refine_ls_weighting_details 'w=1/[\s^2^(Fo^2^)+(0.0265P)^2^] where P=(Fo^2^+2Fc^2^)/3'
_refine_ls_weighting_scheme calc
_refine_ls_wR_factor_gt 0.0917
_refine_ls_wR_factor_ref 0.1075
_reflns_Friedel_coverage 0.000
_reflns_number_gt 2133
_reflns_number_total 3462
_reflns_threshold_expression 'I > 2\s(I)'
_cod_data_source_file c8ob01291a2.cif
_cod_data_source_block 180306_leu_noh_cw
_cod_depositor_comments 'Adding full bibliography for 7156313--7156318.cif.'
_cod_database_code 7156314
_shelx_shelxl_version_number 2016/6
_chemical_oxdiff_formula 'C H N O S'
_shelx_space_group_comment
;
The symmetry employed for this shelxl refinement is uniquely defined
by the following loop, which should always be used as a source of
symmetry information in preference to the above space-group names.
They are only intended as comments.
;
_shelx_estimated_absorpt_t_max 0.949
_shelx_estimated_absorpt_t_min 0.928
_reflns_odcompleteness_completeness 99.51
_reflns_odcompleteness_iscentric 1
_reflns_odcompleteness_theta 26.32
_olex2_refinement_description
;
1. Fixed Uiso
 At 1.2 times of:
  All C(H) groups, All C(H,H) groups
 At 1.5 times of:
  All C(H,H,H) groups
2. Others
 Sof(C11A)=Sof(H11D)=Sof(H11E)=Sof(H11F)=1-FVAR(1)
 Sof(C11)=Sof(H11A)=Sof(H11B)=Sof(H11C)=FVAR(1)
3.a Ternary CH refined with riding coordinates:
 C1(H1), C3(H3), C6(H6)
3.b Secondary CH2 refined with riding coordinates:
 C4(H4A,H4B), C5(H5A,H5B)
3.c Aromatic/amide H refined with riding coordinates:
 C13(H13), C14(H14), C16(H16), C17(H17)
3.d X=CH2 refined with riding coordinates:
 C10(H10A,H10B)
3.e Idealised Me refined as rotating group:
 C7(H7A,H7B,H7C), C8(H8A,H8B,H8C), C18(H18A,H18B,H18C), C11(H11A,H11B,H11C),
 C11A(H11D,H11E,H11F)
;
_olex2_submission_special_instructions 'No special instructions were received'

loop_
_space_group_symop_operation_xyz
'x, y, z'
'-x, -y, -z'

loop_
_atom_site_label
_atom_site_type_symbol
_atom_site_fract_x
_atom_site_fract_y
_atom_site_fract_z
_atom_site_U_iso_or_equiv
_atom_site_adp_type
_atom_site_occupancy
_atom_site_site_symmetry_order
_atom_site_calc_flag
_atom_site_refinement_flags_posn
_atom_site_refinement_flags_occupancy
_atom_site_disorder_assembly
_atom_site_disorder_group
S1 S 0.24305(8) 0.51516(6) 0.19149(6) 0.0509(2) Uani 1 1 d . . . .
O1 O 0.6053(3) 0.35798(18) 0.50561(17) 0.0777(7) Uani 1 1 d . . . .
O2 O 0.6188(2) 0.26023(16) 0.37669(16) 0.0627(5) Uani 1 1 d . . . .
O3 O 0.2243(2) 0.63576(15) 0.20260(16) 0.0617(5) Uani 1 1 d . . . .
O4 O 0.1901(2) 0.50792(17) 0.07903(16) 0.0656(6) Uani 1 1 d . . . .
N1 N 0.4395(2) 0.47282(18) 0.19503(17) 0.0439(5) Uani 1 1 d . . . .
C1 C 0.5388(3) 0.4955(2) 0.2843(2) 0.0442(6) Uani 1 1 d . . . .
H1 H 0.469605 0.547617 0.320367 0.053 Uiso 1 1 calc R . . .
C2 C 0.5898(3) 0.3679(3) 0.3980(2) 0.0532(7) Uani 1 1 d . . . .
C3 C 0.6360(3) 0.2818(2) 0.2405(2) 0.0505(7) Uani 1 1 d . . . .
H3 H 0.730823 0.334835 0.196480 0.061 Uiso 1 1 calc R . . .
C4 C 0.4841(3) 0.3547(2) 0.1739(2) 0.0550(7) Uani 1 1 d . . . .
H4A H 0.501261 0.380951 0.080600 0.066 Uiso 1 1 calc R . . .
H4B H 0.394017 0.296254 0.206988 0.066 Uiso 1 1 calc R . . .
C5 C 0.6885(3) 0.5750(2) 0.2113(2) 0.0554(7) Uani 1 1 d . . . .
H5A H 0.757037 0.576972 0.274985 0.067 Uiso 1 1 calc R . . .
H5B H 0.751760 0.529890 0.166020 0.067 Uiso 1 1 calc R . . .
C6 C 0.6471(4) 0.7161(2) 0.1120(2) 0.0612(8) Uani 1 1 d . . . .
H6 H 0.565797 0.713781 0.055583 0.073 Uiso 1 1 calc R . . .
C7 C 0.8013(5) 0.7757(3) 0.0257(3) 0.1014(12) Uani 1 1 d . . . .
H7A H 0.882984 0.778370 0.079174 0.152 Uiso 1 1 calc GR . . .
H7B H 0.774308 0.863343 -0.038919 0.152 Uiso 1 1 calc GR . . .
H7C H 0.842969 0.722498 -0.017280 0.152 Uiso 1 1 calc GR . . .
C8 C 0.5753(4) 0.8012(3) 0.1762(3) 0.0856(10) Uani 1 1 d . . . .
H8A H 0.477535 0.764034 0.228073 0.128 Uiso 1 1 calc GR . . .
H8B H 0.549191 0.888284 0.109998 0.128 Uiso 1 1 calc GR . . .
H8C H 0.653498 0.805550 0.231478 0.128 Uiso 1 1 calc GR . . .
C9 C 0.6628(4) 0.1505(3) 0.2372(3) 0.0652(8) Uani 1 1 d . . . .
C10 C 0.7603(4) 0.1421(3) 0.1406(3) 0.0875(11) Uani 1 1 d . . . .
H10A H 0.791875 0.060122 0.143936 0.105 Uiso 1 1 calc R . . .
H10B H 0.796645 0.218196 0.070076 0.105 Uiso 1 1 calc R . . .
C12 C 0.1442(3) 0.3932(2) 0.3313(2) 0.0469(6) Uani 1 1 d . . . .
C13 C 0.1398(3) 0.3991(3) 0.4502(2) 0.0575(7) Uani 1 1 d . . . .
H13 H 0.190587 0.465669 0.456764 0.069 Uiso 1 1 calc R . . .
C14 C 0.0590(4) 0.3048(3) 0.5589(3) 0.0649(8) Uani 1 1 d . . . .
H14 H 0.054309 0.309690 0.638176 0.078 Uiso 1 1 calc R . . .
C15 C -0.0146(3) 0.2038(3) 0.5522(3) 0.0611(8) Uani 1 1 d . . . .
C16 C -0.0060(4) 0.1984(3) 0.4328(3) 0.0675(8) Uani 1 1 d . . . .
H16 H -0.054313 0.130591 0.426640 0.081 Uiso 1 1 calc R . . .
C17 C 0.0729(3) 0.2919(3) 0.3232(3) 0.0593(7) Uani 1 1 d . . . .
H17 H 0.077984 0.286778 0.244037 0.071 Uiso 1 1 calc R . . .
C18 C -0.1106(4) 0.1060(3) 0.6706(3) 0.0887(11) Uani 1 1 d . . . .
H18A H -0.083970 0.111906 0.747718 0.133 Uiso 1 1 calc GR . . .
H18B H -0.082877 0.018487 0.680100 0.133 Uiso 1 1 calc GR . . .
H18C H -0.225794 0.125622 0.658846 0.133 Uiso 1 1 calc GR . . .
C11 C 0.605(4) 0.0365(13) 0.3462(19) 0.143(9) Uani 0.69(4) 1 d . P A 1
H11A H 0.640200 0.033599 0.425353 0.215 Uiso 0.69(4) 1 calc GR P A 1
H11B H 0.648642 -0.040552 0.337537 0.215 Uiso 0.69(4) 1 calc GR P A 1
H11C H 0.487712 0.039324 0.349588 0.215 Uiso 0.69(4) 1 calc GR P A 1
C11A C 0.521(3) 0.054(3) 0.303(3) 0.088(7) Uani 0.31(4) 1 d . P A 2
H11D H 0.477956 0.060062 0.381007 0.133 Uiso 0.31(4) 1 calc GR P A 2
H11E H 0.561995 -0.034040 0.323974 0.133 Uiso 0.31(4) 1 calc GR P A 2
H11F H 0.435453 0.078269 0.242805 0.133 Uiso 0.31(4) 1 calc GR P A 2

loop_
_atom_site_aniso_label
_atom_site_aniso_U_11
_atom_site_aniso_U_22
_atom_site_aniso_U_33
_atom_site_aniso_U_23
_atom_site_aniso_U_13
_atom_site_aniso_U_12
S1 0.0458(5) 0.0610(4) 0.0467(4) -0.0247(3) -0.0026(3) -0.0017(3)
O1 0.1056(19) 0.0888(14) 0.0464(11) -0.0392(11) -0.0143(11) 0.0183(12)
O2 0.0867(16) 0.0557(10) 0.0497(11) -0.0282(9) -0.0061(10) 0.0048(10)
O3 0.0646(14) 0.0514(10) 0.0668(12) -0.0259(9) -0.0004(9) 0.0039(9)
O4 0.0601(14) 0.0899(13) 0.0502(10) -0.0320(10) -0.0123(9) -0.0055(10)
N1 0.0408(14) 0.0578(12) 0.0420(11) -0.0304(10) 0.0007(9) -0.0044(10)
C1 0.0479(18) 0.0509(14) 0.0419(13) -0.0284(12) -0.0014(12) -0.0010(12)
C2 0.0569(19) 0.0614(17) 0.0470(16) -0.0308(14) 0.0015(13) 0.0016(13)
C3 0.0557(19) 0.0553(15) 0.0479(15) -0.0306(13) 0.0058(13) -0.0055(13)
C4 0.0541(19) 0.0714(17) 0.0553(16) -0.0428(14) 0.0044(13) -0.0064(14)
C5 0.0497(19) 0.0624(16) 0.0658(17) -0.0384(14) 0.0046(13) -0.0134(13)
C6 0.074(2) 0.0650(17) 0.0515(16) -0.0299(14) 0.0045(14) -0.0220(15)
C7 0.113(3) 0.104(3) 0.089(2) -0.045(2) 0.037(2) -0.051(2)
C8 0.108(3) 0.0588(18) 0.089(2) -0.0326(18) 0.008(2) -0.0104(17)
C9 0.082(2) 0.0581(17) 0.0638(18) -0.0361(16) 0.0097(16) -0.0101(15)
C10 0.113(3) 0.0618(19) 0.085(2) -0.0369(18) 0.016(2) 0.0135(18)
C12 0.0392(17) 0.0579(15) 0.0489(15) -0.0290(13) 0.0010(12) -0.0028(12)
C13 0.0525(19) 0.0676(17) 0.0600(17) -0.0350(15) 0.0015(14) -0.0085(14)
C14 0.061(2) 0.082(2) 0.0496(16) -0.0292(15) 0.0069(14) -0.0055(16)
C15 0.0424(19) 0.0620(17) 0.0687(19) -0.0219(15) 0.0034(14) 0.0013(14)
C16 0.057(2) 0.0670(18) 0.083(2) -0.0372(17) 0.0065(16) -0.0140(15)
C17 0.0480(19) 0.0781(19) 0.0648(18) -0.0438(16) 0.0047(14) -0.0080(15)
C18 0.072(3) 0.078(2) 0.087(2) -0.0138(18) 0.0175(18) -0.0102(17)
C11 0.25(2) 0.077(5) 0.109(8) -0.056(6) 0.076(11) -0.051(10)
C11A 0.104(16) 0.072(11) 0.096(15) -0.043(10) 0.042(9) -0.058(11)

loop_
_atom_type_symbol
_atom_type_description
_atom_type_scat_dispersion_real
_atom_type_scat_dispersion_imag
_atom_type_scat_source
C C 0.0033 0.0016 'International Tables Vol C Tables 4.2.6.8 and 6.1.1.4'
H H 0.0000 0.0000 'International Tables Vol C Tables 4.2.6.8 and 6.1.1.4'
N N 0.0061 0.0033 'International Tables Vol C Tables 4.2.6.8 and 6.1.1.4'
O O 0.0106 0.0060 'International Tables Vol C Tables 4.2.6.8 and 6.1.1.4'
S S 0.1246 0.1234 'International Tables Vol C Tables 4.2.6.8 and 6.1.1.4'

loop_
_geom_angle_atom_site_label_1
_geom_angle_atom_site_label_2
_geom_angle_atom_site_label_3
_geom_angle
O3 S1 O4 120.59(11)
O3 S1 N1 107.06(11)
O3 S1 C12 108.14(12)
O4 S1 N1 105.41(11)
O4 S1 C12 107.49(12)
N1 S1 C12 107.53(10)
C2 O2 C3 116.92(18)
C1 N1 S1 118.85(16)
C4 N1 S1 114.73(16)
C4 N1 C1 117.35(18)
N1 C1 H1 107.5
N1 C1 C2 111.68(19)
N1 C1 C5 111.76(19)
C2 C1 H1 107.5
C2 C1 C5 110.8(2)
C5 C1 H1 107.5
O1 C2 O2 118.9(2)
O1 C2 C1 123.3(2)
O2 C2 C1 117.8(2)
O2 C3 H3 109.3
O2 C3 C4 108.8(2)
O2 C3 C9 108.9(2)
C4 C3 H3 109.3
C4 C3 C9 111.3(2)
C9 C3 H3 109.3
N1 C4 C3 112.3(2)
N1 C4 H4A 109.1
N1 C4 H4B 109.1
C3 C4 H4A 109.1
C3 C4 H4B 109.1
H4A C4 H4B 107.9
C1 C5 H5A 108.7
C1 C5 H5B 108.7
H5A C5 H5B 107.6
C6 C5 C1 114.4(2)
C6 C5 H5A 108.7
C6 C5 H5B 108.7
C5 C6 H6 108.1
C5 C6 C7 109.5(3)
C7 C6 H6 108.1
C8 C6 C5 112.6(2)
C8 C6 H6 108.1
C8 C6 C7 110.4(2)
C6 C7 H7A 109.5
C6 C7 H7B 109.5
C6 C7 H7C 109.5
H7A C7 H7B 109.5
H7A C7 H7C 109.5
H7B C7 H7C 109.5
C6 C8 H8A 109.5
C6 C8 H8B 109.5
C6 C8 H8C 109.5
H8A C8 H8B 109.5
H8A C8 H8C 109.5
H8B C8 H8C 109.5
C3 C9 C11A 115.6(11)
C10 C9 C3 118.7(3)
C10 C9 C11 121.5(7)
C10 C9 C11A 119.8(12)
C11 C9 C3 119.1(6)
C9 C10 H10A 120.0
C9 C10 H10B 120.0
H10A C10 H10B 120.0
C13 C12 S1 119.5(2)
C17 C12 S1 120.4(2)
C17 C12 C13 120.0(2)
C12 C13 H13 120.4
C14 C13 C12 119.3(3)
C14 C13 H13 120.4
C13 C14 H14 119.3
C15 C14 C13 121.5(3)
C15 C14 H14 119.3
C14 C15 C16 118.3(3)
C14 C15 C18 120.5(3)
C16 C15 C18 121.1(3)
C15 C16 H16 119.4
C17 C16 C15 121.1(3)
C17 C16 H16 119.4
C12 C17 H17 120.1
C16 C17 C12 119.8(3)
C16 C17 H17 120.1
C15 C18 H18A 109.5
C15 C18 H18B 109.5
C15 C18 H18C 109.5
H18A C18 H18B 109.5
H18A C18 H18C 109.5
H18B C18 H18C 109.5
C9 C11 H11A 109.5
C9 C11 H11B 109.5
C9 C11 H11C 109.5
H11A C11 H11B 109.5
H11A C11 H11C 109.5
H11B C11 H11C 109.5
C9 C11A H11D 109.5
C9 C11A H11E 109.5
C9 C11A H11F 109.5
H11D C11A H11E 109.5
H11D C11A H11F 109.5
H11E C11A H11F 109.5

loop_
_geom_bond_atom_site_label_1
_geom_bond_atom_site_label_2
_geom_bond_distance
S1 O3 1.4268(18)
S1 O4 1.4327(17)
S1 N1 1.641(2)
S1 C12 1.764(2)
O1 C2 1.201(3)
O2 C2 1.350(3)
O2 C3 1.459(3)
N1 C1 1.483(3)
N1 C4 1.478(3)
C1 H1 0.9800
C1 C2 1.509(3)
C1 C5 1.535(3)
C3 H3 0.9800
C3 C4 1.501(3)
C3 C9 1.507(4)
C4 H4A 0.9700
C4 H4B 0.9700
C5 H5A 0.9700
C5 H5B 0.9700
C5 C6 1.525(3)
C6 H6 0.9800
C6 C7 1.535(4)
C6 C8 1.510(4)
C7 H7A 0.9600
C7 H7B 0.9600
C7 H7C 0.9600
C8 H8A 0.9600
C8 H8B 0.9600
C8 H8C 0.9600
C9 C10 1.337(4)
C9 C11 1.418(12)
C9 C11A 1.56(2)
C10 H10A 0.9300
C10 H10B 0.9300
C12 C13 1.387(3)
C12 C17 1.379(3)
C13 H13 0.9300
C13 C14 1.383(4)
C14 H14 0.9300
C14 C15 1.378(4)
C15 C16 1.389(4)
C15 C18 1.516(4)
C16 H16 0.9300
C16 C17 1.378(4)
C17 H17 0.9300
C18 H18A 0.9600
C18 H18B 0.9600
C18 H18C 0.9600
C11 H11A 0.9600
C11 H11B 0.9600
C11 H11C 0.9600
C11A H11D 0.9600
C11A H11E 0.9600
C11A H11F 0.9600
